data_4111568
loop_
_publ_author_name
'Robert J. Wright'
'Andrew D. Phillips'
'Shirley Hino'
'Philip P. Power'

_publ_section_title
;
 Synthesis and Reactivity of Dimeric Ar'TlTlAr' and Trimeric (Ar''Tl)3
 (Ar', Ar'' = Bulky Terphenyl Group) Thallium(I) Derivatives: Tl(I)-Tl(I)
 Bonding in Species Ligated by Monodentate Ligands
;
_journal_name_full 'Journal of the American Chemical Society'
_journal_page_first 4794
_journal_page_last 4799
_journal_paper_doi 10.1021/ja0432259
_journal_volume 127
_journal_year 2005
_chemical_formula_sum 'C55 H45 B F15 Tl'
_chemical_formula_weight 1206.09
_chemical_name_common Dipp*TlB(C6F5)3
_chemical_name_systematic
; 
 ? 
;
_space_group_IT_number 14
_symmetry_cell_setting monoclinic
_symmetry_space_group_name_Hall '-P 2yn'
_symmetry_space_group_name_H-M 'P 1 21/n 1'
_atom_sites_solution_hydrogens geom
_atom_sites_solution_primary direct
_atom_sites_solution_secondary difmap
_audit_creation_method SHELXL-97
_cell_angle_alpha 90.00
_cell_angle_beta 94.782(3)
_cell_angle_gamma 90.00
_cell_formula_units_Z 4
_cell_length_a 13.0842(7)
_cell_length_b 23.2719(13)
_cell_length_c 16.1097(9)
_cell_measurement_reflns_used 863
_cell_measurement_temperature 90(2)
_cell_measurement_theta_max 31.428
_cell_measurement_theta_min 2.345
_cell_volume 4888.2(5)
_computing_cell_refinement 'Bruker SAINT 6.33B (Bruker 2002)'
_computing_data_collection 'Bruker SMART 5.054 (Bruker 2002)'
_computing_data_reduction 'Bruker SAINT 6.33B (Bruker 2002)'
_computing_molecular_graphics 'SHELXTL 5, XP (Sheldrick, 1994)'
_computing_publication_material 'SHELXL-97 (Sheldrick, 1997)'
_computing_structure_refinement 'SHELXL-97 (Sheldrick, 1997)'
_computing_structure_solution 'SHELXS-97 (Sheldrick, 1990)'
_diffrn_ambient_temperature 90(2)
_diffrn_detector_area_resol_mean 8.3
_diffrn_measured_fraction_theta_full 0.945
_diffrn_measured_fraction_theta_max 0.945
_diffrn_measurement_device_type 'Bruker SMART 1000'
_diffrn_measurement_method \w
_diffrn_radiation_monochromator graphite
_diffrn_radiation_source 'normal-focus sealed tube'
_diffrn_radiation_type MoK\a
_diffrn_radiation_wavelength 0.71073
_diffrn_reflns_av_R_equivalents 0.0332
_diffrn_reflns_av_sigmaI/netI 0.0283
_diffrn_reflns_limit_h_max 18
_diffrn_reflns_limit_h_min -19
_diffrn_reflns_limit_k_max 33
_diffrn_reflns_limit_k_min -33
_diffrn_reflns_limit_l_max 23
_diffrn_reflns_limit_l_min -23
_diffrn_reflns_number 65525
_diffrn_reflns_theta_full 31.50
_diffrn_reflns_theta_max 31.50
_diffrn_reflns_theta_min 1.54
_diffrn_standards_decay_% <0.1
_diffrn_standards_interval_time
;
frames measured at beginning and end of data collection 
;
_diffrn_standards_number '50 frames remeasured'
_exptl_absorpt_coefficient_mu 3.399
_exptl_absorpt_correction_T_max 0.7062
_exptl_absorpt_correction_T_min 0.4093
_exptl_absorpt_correction_type multi-scan
_exptl_absorpt_process_details 'SADABS 2.04 (Bruker 2002)'
_exptl_crystal_colour colorless
_exptl_crystal_density_diffrn 1.639
_exptl_crystal_description block
_exptl_crystal_F_000 2384
_exptl_crystal_size_max 0.32
_exptl_crystal_size_mid 0.17
_exptl_crystal_size_min 0.11
_refine_diff_density_max 1.100
_refine_diff_density_min -0.780
_refine_diff_density_rms 0.085
_refine_ls_extinction_method none
_refine_ls_goodness_of_fit_ref 1.005
_refine_ls_hydrogen_treatment constr
_refine_ls_matrix_type full
_refine_ls_number_parameters 649
_refine_ls_number_reflns 15390
_refine_ls_number_restraints 0
_refine_ls_restrained_S_all 1.005
_refine_ls_R_factor_all 0.0307
_refine_ls_R_factor_gt 0.0222
_refine_ls_shift/su_max 0.005
_refine_ls_shift/su_mean 0.000
_refine_ls_structure_factor_coef Fsqd
_refine_ls_weighting_details 'calc w=1/[\s^2^(Fo^2^)+(0.0272P)^2^+2.2633P] where P=(Fo^2^+2Fc^2^)/3'
_refine_ls_weighting_scheme calc
_refine_ls_wR_factor_gt 0.0519
_refine_ls_wR_factor_ref 0.0548
_reflns_number_gt 13147
_reflns_number_total 15390
_reflns_threshold_expression I>2/s(I)
_cod_data_source_file ja0432259si20041110_010908.cif
_cod_data_source_block adp74
_cod_database_code 4111568

loop_
_symmetry_equiv_pos_as_xyz
'x, y, z'
'-x+1/2, y+1/2, -z+1/2'
'-x, -y, -z'
'x-1/2, -y-1/2, z-1/2'

loop_
_atom_site_label
_atom_site_type_symbol
_atom_site_fract_x
_atom_site_fract_y
_atom_site_fract_z
_atom_site_U_iso_or_equiv
_atom_site_adp_type
_atom_site_occupancy
_atom_site_symmetry_multiplicity
_atom_site_calc_flag
_atom_site_refinement_flags
Tl1 Tl 0.782022(5) 0.221047(3) 0.435582(4) 0.01419(2) Uani 1 1 d .
F1 F 0.73800(11) 0.22565(5) 0.27095(8) 0.0278(3) Uani 1 1 d .
F2 F 0.72865(12) 0.24142(7) 0.10744(8) 0.0386(3) Uani 1 1 d .
F3 F 0.79623(11) 0.34127(7) 0.04187(8) 0.0398(4) Uani 1 1 d .
F4 F 0.86774(10) 0.42684(6) 0.14542(9) 0.0362(3) Uani 1 1 d .
F5 F 0.87513(10) 0.41305(5) 0.31127(8) 0.0272(3) Uani 1 1 d .
F6 F 0.92232(9) 0.41579(5) 0.49141(8) 0.0245(2) Uani 1 1 d .
F7 F 1.12212(9) 0.42961(5) 0.52835(8) 0.0284(3) Uani 1 1 d .
F8 F 1.25786(9) 0.34832(6) 0.48508(8) 0.0295(3) Uani 1 1 d .
F9 F 1.18690(9) 0.24980(6) 0.40940(8) 0.0286(3) Uani 1 1 d .
F10 F 0.98606(9) 0.23405(5) 0.37017(7) 0.0222(2) Uani 1 1 d .
F11 F 0.63579(9) 0.38045(5) 0.33066(7) 0.0259(3) Uani 1 1 d .
F12 F 0.50862(10) 0.43757(6) 0.42070(9) 0.0350(3) Uani 1 1 d .
F13 F 0.53619(10) 0.43874(6) 0.58977(9) 0.0335(3) Uani 1 1 d .
F14 F 0.69543(10) 0.37921(6) 0.66872(8) 0.0319(3) Uani 1 1 d .
F15 F 0.82614(9) 0.32137(5) 0.57972(7) 0.0260(3) Uani 1 1 d .
B1 B 0.82242(15) 0.31424(8) 0.40113(12) 0.0152(4) Uani 1 1 d .
C1 C 0.72757(12) 0.13542(7) 0.46042(10) 0.0132(3) Uani 1 1 d .
C2 C 0.63149(13) 0.13101(8) 0.49247(10) 0.0143(3) Uani 1 1 d .
C3 C 0.59146(14) 0.07652(8) 0.50570(12) 0.0185(3) Uani 1 1 d .
H3A H 0.5263 0.0727 0.5271 0.022 Uiso 1 1 calc R
C4 C 0.64688(14) 0.02783(8) 0.48750(12) 0.0193(4) Uani 1 1 d .
H4A H 0.6189 -0.0092 0.4961 0.023 Uiso 1 1 calc R
C5 C 0.74294(14) 0.03261(8) 0.45687(11) 0.0170(3) Uani 1 1 d .
H5A H 0.7804 -0.0010 0.4455 0.020 Uiso 1 1 calc R
C6 C 0.78429(13) 0.08659(7) 0.44284(10) 0.0136(3) Uani 1 1 d .
C7 C 0.57671(13) 0.18449(8) 0.51500(11) 0.0161(3) Uani 1 1 d .
C8 C 0.51299(14) 0.21401(8) 0.45422(12) 0.0195(4) Uani 1 1 d .
C9 C 0.46305(15) 0.26349(9) 0.47812(14) 0.0254(4) Uani 1 1 d .
H9A H 0.4197 0.2838 0.4380 0.030 Uiso 1 1 calc R
C10 C 0.47527(16) 0.28352(9) 0.55898(15) 0.0274(4) Uani 1 1 d .
H10A H 0.4399 0.3171 0.5740 0.033 Uiso 1 1 calc R
C11 C 0.53865(15) 0.25493(9) 0.61817(14) 0.0255(4) Uani 1 1 d .
H11A H 0.5468 0.2693 0.6735 0.031 Uiso 1 1 calc R
C12 C 0.59126(13) 0.20495(9) 0.59770(12) 0.0198(4) Uani 1 1 d .
C13 C 0.49357(15) 0.19126(9) 0.36570(12) 0.0239(4) Uani 1 1 d .
H13A H 0.5488 0.1629 0.3562 0.029 Uiso 1 1 calc R
C14 C 0.49679(19) 0.23869(12) 0.29995(15) 0.0370(5) Uani 1 1 d .
H14A H 0.5630 0.2585 0.3071 0.055 Uiso 1 1 calc R
H14B H 0.4414 0.2662 0.3065 0.055 Uiso 1 1 calc R
H14C H 0.4880 0.2216 0.2442 0.055 Uiso 1 1 calc R
C15 C 0.39066(17) 0.15975(11) 0.35526(14) 0.0324(5) Uani 1 1 d .
H15A H 0.3894 0.1295 0.3975 0.049 Uiso 1 1 calc R
H15B H 0.3817 0.1425 0.2996 0.049 Uiso 1 1 calc R
H15C H 0.3349 0.1870 0.3620 0.049 Uiso 1 1 calc R
C16 C 0.65882(14) 0.17363(9) 0.66392(12) 0.0222(4) Uani 1 1 d .
H16A H 0.6971 0.1432 0.6354 0.027 Uiso 1 1 calc R
C17 C 0.73824(18) 0.21308(12) 0.71014(16) 0.0386(6) Uani 1 1 d .
H17A H 0.7789 0.2322 0.6698 0.058 Uiso 1 1 calc R
H17B H 0.7836 0.1902 0.7488 0.058 Uiso 1 1 calc R
H17C H 0.7030 0.2421 0.7414 0.058 Uiso 1 1 calc R
C18 C 0.59446(16) 0.14361(10) 0.72601(13) 0.0265(4) Uani 1 1 d .
H18A H 0.5443 0.1183 0.6959 0.040 Uiso 1 1 calc R
H18B H 0.5585 0.1725 0.7569 0.040 Uiso 1 1 calc R
H18C H 0.6394 0.1208 0.7650 0.040 Uiso 1 1 calc R
C19 C 0.88931(13) 0.09265(7) 0.41267(11) 0.0145(3) Uani 1 1 d .
C20 C 0.97303(13) 0.10468(8) 0.47092(12) 0.0183(3) Uani 1 1 d .
C21 C 1.07063(14) 0.10892(9) 0.44238(14) 0.0240(4) Uani 1 1 d .
H21A H 1.1278 0.1170 0.4809 0.029 Uiso 1 1 calc R
C22 C 1.08554(15) 0.10148(9) 0.35895(14) 0.0268(4) Uani 1 1 d .
H22A H 1.1527 0.1039 0.3408 0.032 Uiso 1 1 calc R
C23 C 1.00260(15) 0.09053(9) 0.30193(13) 0.0239(4) Uani 1 1 d .
H23A H 1.0134 0.0858 0.2447 0.029 Uiso 1 1 calc R
C24 C 0.90338(13) 0.08631(8) 0.32735(12) 0.0176(3) Uani 1 1 d .
C25 C 0.96049(14) 0.11266(9) 0.56352(12) 0.0209(4) Uani 1 1 d .
H25A H 0.8863 0.1072 0.5722 0.025 Uiso 1 1 calc R
C26 C 0.99103(17) 0.17314(10) 0.59293(15) 0.0308(5) Uani 1 1 d .
H26A H 0.9514 0.2015 0.5587 0.046 Uiso 1 1 calc R
H26B H 1.0644 0.1790 0.5875 0.046 Uiso 1 1 calc R
H26C H 0.9770 0.1777 0.6514 0.046 Uiso 1 1 calc R
C27 C 1.02194(18) 0.06780(11) 0.61613(14) 0.0326(5) Uani 1 1 d .
H27A H 1.0123 0.0740 0.6751 0.049 Uiso 1 1 calc R
H27B H 1.0949 0.0715 0.6073 0.049 Uiso 1 1 calc R
H27C H 0.9980 0.0292 0.5996 0.049 Uiso 1 1 calc R
C28 C 0.81384(15) 0.07471(9) 0.26303(12) 0.0216(4) Uani 1 1 d .
H28A H 0.7491 0.0849 0.2886 0.026 Uiso 1 1 calc R
C29 C 0.81967(18) 0.11158(10) 0.18444(13) 0.0302(5) Uani 1 1 d .
H29A H 0.7608 0.1029 0.1447 0.045 Uiso 1 1 calc R
H29B H 0.8834 0.1030 0.1589 0.045 Uiso 1 1 calc R
H29C H 0.8185 0.1524 0.1995 0.045 Uiso 1 1 calc R
C30 C 0.80769(19) 0.01193(10) 0.23856(15) 0.0324(5) Uani 1 1 d .
H30A H 0.8037 -0.0117 0.2885 0.049 Uiso 1 1 calc R
H30B H 0.8689 0.0013 0.2109 0.049 Uiso 1 1 calc R
H30C H 0.7465 0.0055 0.2004 0.049 Uiso 1 1 calc R
C31 C 0.80875(13) 0.31881(8) 0.29987(11) 0.0173(3) Uani 1 1 d .
C32 C 0.77217(15) 0.27731(8) 0.24331(12) 0.0205(4) Uani 1 1 d .
C33 C 0.76652(16) 0.28354(9) 0.15776(13) 0.0258(4) Uani 1 1 d .
C34 C 0.79945(15) 0.33397(11) 0.12452(12) 0.0278(5) Uani 1 1 d .
C35 C 0.83552(15) 0.37725(10) 0.17738(13) 0.0251(4) Uani 1 1 d .
C36 C 0.83929(14) 0.36925(9) 0.26252(12) 0.0205(4) Uani 1 1 d .
C37 C 0.94289(13) 0.32361(8) 0.43146(11) 0.0163(3) Uani 1 1 d .
C38 C 0.98399(14) 0.37262(8) 0.47123(12) 0.0189(3) Uani 1 1 d .
C39 C 1.08788(15) 0.38126(9) 0.48990(12) 0.0206(4) Uani 1 1 d .
C40 C 1.15694(14) 0.34001(9) 0.46860(12) 0.0221(4) Uani 1 1 d .
C41 C 1.12092(15) 0.29032(9) 0.43033(12) 0.0204(4) Uani 1 1 d .
C42 C 1.01627(14) 0.28374(8) 0.41175(11) 0.0176(3) Uani 1 1 d .
C43 C 0.74068(14) 0.34995(8) 0.45113(12) 0.0170(3) Uani 1 1 d .
C44 C 0.65638(14) 0.37984(8) 0.41437(12) 0.0194(3) Uani 1 1 d .
C45 C 0.58886(15) 0.41006(9) 0.45985(13) 0.0233(4) Uani 1 1 d .
C46 C 0.60238(15) 0.41067(8) 0.54534(14) 0.0242(4) Uani 1 1 d .
C47 C 0.68286(16) 0.38054(9) 0.58523(12) 0.0230(4) Uani 1 1 d .
C48 C 0.74892(14) 0.35148(8) 0.53728(12) 0.0197(4) Uani 1 1 d .
C49 C 0.6978(2) 0.53267(11) 0.71458(16) 0.0374(5) Uani 1 1 d .
H49A H 0.6309 0.5488 0.7131 0.045 Uiso 1 1 calc R
C50 C 0.7486(2) 0.51648(10) 0.78933(15) 0.0354(5) Uani 1 1 d .
H50A H 0.7167 0.5216 0.8397 0.042 Uiso 1 1 calc R
C51 C 0.8460(2) 0.49276(10) 0.79142(14) 0.0324(5) Uani 1 1 d .
H51A H 0.8802 0.4819 0.8434 0.039 Uiso 1 1 calc R
C52 C 0.89444(19) 0.48469(9) 0.71884(15) 0.0320(5) Uani 1 1 d .
C53 C 0.8422(2) 0.50163(10) 0.64350(15) 0.0364(5) Uani 1 1 d .
H53A H 0.8739 0.4968 0.5930 0.044 Uiso 1 1 calc R
C54 C 0.7454(2) 0.52522(11) 0.64129(16) 0.0393(6) Uani 1 1 d .
H54A H 0.7111 0.5364 0.5895 0.047 Uiso 1 1 calc R
C55 C 0.9993(2) 0.45809(12) 0.7208(2) 0.0466(7) Uani 1 1 d .
H55A H 1.0237 0.4491 0.7785 0.070 Uiso 1 1 calc R
H55B H 1.0468 0.4851 0.6976 0.070 Uiso 1 1 calc R
H55C H 0.9958 0.4227 0.6877 0.070 Uiso 1 1 calc R

loop_
_atom_site_aniso_label
_atom_site_aniso_U_11
_atom_site_aniso_U_22
_atom_site_aniso_U_33
_atom_site_aniso_U_23
_atom_site_aniso_U_13
_atom_site_aniso_U_12
Tl1 0.01530(3) 0.01122(3) 0.01635(3) 0.00114(2) 0.00326(2) 0.00097(2)
F1 0.0393(7) 0.0198(6) 0.0235(6) -0.0020(5) -0.0024(5) -0.0031(5)
F2 0.0501(9) 0.0415(8) 0.0223(7) -0.0100(6) -0.0091(6) 0.0115(7)
F3 0.0410(7) 0.0623(10) 0.0165(6) 0.0116(6) 0.0050(5) 0.0228(7)
F4 0.0342(7) 0.0401(8) 0.0354(7) 0.0248(6) 0.0087(6) 0.0061(6)
F5 0.0328(6) 0.0184(6) 0.0300(7) 0.0071(5) -0.0003(5) -0.0036(5)
F6 0.0233(6) 0.0176(5) 0.0331(7) -0.0070(5) 0.0046(5) 0.0021(4)
F7 0.0280(6) 0.0285(6) 0.0279(6) -0.0051(5) -0.0021(5) -0.0073(5)
F8 0.0163(5) 0.0408(8) 0.0309(7) 0.0036(5) -0.0017(5) 0.0000(5)
F9 0.0223(6) 0.0317(7) 0.0324(7) 0.0009(5) 0.0048(5) 0.0128(5)
F10 0.0226(5) 0.0186(5) 0.0253(6) 0.0008(4) -0.0001(4) -0.0012(4)
F11 0.0241(6) 0.0310(7) 0.0222(6) 0.0020(5) 0.0004(4) 0.0103(5)
F12 0.0271(6) 0.0360(7) 0.0425(8) 0.0032(6) 0.0066(6) 0.0175(6)
F13 0.0343(7) 0.0296(7) 0.0396(8) -0.0031(6) 0.0207(6) 0.0088(6)
F14 0.0407(7) 0.0360(7) 0.0206(6) -0.0016(5) 0.0126(5) 0.0036(6)
F15 0.0282(6) 0.0305(7) 0.0197(6) 0.0039(5) 0.0044(5) 0.0083(5)
B1 0.0182(9) 0.0113(8) 0.0165(9) 0.0018(7) 0.0042(7) 0.0018(7)
C1 0.0124(7) 0.0143(8) 0.0128(7) 0.0011(6) 0.0003(6) -0.0016(6)
C2 0.0131(7) 0.0172(8) 0.0127(7) -0.0011(6) 0.0009(6) 0.0007(6)
C3 0.0157(8) 0.0206(9) 0.0197(9) -0.0036(7) 0.0048(6) -0.0047(7)
C4 0.0214(8) 0.0166(8) 0.0206(9) -0.0029(7) 0.0055(7) -0.0067(7)
C5 0.0190(8) 0.0127(8) 0.0195(8) -0.0019(6) 0.0031(6) -0.0009(6)
C6 0.0142(7) 0.0131(7) 0.0135(8) 0.0006(6) 0.0010(6) -0.0001(6)
C7 0.0120(7) 0.0164(8) 0.0202(8) -0.0028(6) 0.0034(6) -0.0013(6)
C8 0.0157(8) 0.0204(9) 0.0229(9) 0.0002(7) 0.0039(7) 0.0018(7)
C9 0.0191(9) 0.0228(10) 0.0346(11) 0.0024(8) 0.0047(8) 0.0055(7)
C10 0.0209(9) 0.0215(10) 0.0411(12) -0.0078(9) 0.0092(8) 0.0020(8)
C11 0.0203(9) 0.0267(10) 0.0301(11) -0.0121(8) 0.0061(8) -0.0020(8)
C12 0.0122(7) 0.0236(9) 0.0240(9) -0.0056(7) 0.0030(7) -0.0018(7)
C13 0.0197(9) 0.0316(11) 0.0206(9) 0.0010(8) 0.0021(7) 0.0096(8)
C14 0.0340(12) 0.0490(14) 0.0278(12) 0.0133(10) 0.0023(9) 0.0108(11)
C15 0.0290(10) 0.0391(13) 0.0292(11) -0.0108(10) 0.0021(8) 0.0018(10)
C16 0.0162(8) 0.0325(11) 0.0180(9) -0.0065(7) 0.0015(7) 0.0000(7)
C17 0.0273(11) 0.0557(16) 0.0311(12) 0.0015(11) -0.0073(9) -0.0159(11)
C18 0.0241(9) 0.0299(11) 0.0258(10) -0.0039(8) 0.0042(8) -0.0012(8)
C19 0.0130(7) 0.0116(7) 0.0193(8) 0.0010(6) 0.0038(6) 0.0009(6)
C20 0.0152(8) 0.0160(8) 0.0236(9) -0.0024(7) 0.0021(6) 0.0018(6)
C21 0.0139(8) 0.0242(10) 0.0340(11) -0.0052(8) 0.0017(7) -0.0019(7)
C22 0.0167(8) 0.0278(11) 0.0372(12) -0.0048(9) 0.0094(8) -0.0022(8)
C23 0.0214(9) 0.0266(10) 0.0249(10) 0.0007(8) 0.0098(7) -0.0010(8)
C24 0.0163(8) 0.0171(8) 0.0198(9) 0.0009(7) 0.0035(6) 0.0014(6)
C25 0.0178(8) 0.0228(9) 0.0216(9) -0.0043(7) -0.0021(7) 0.0032(7)
C26 0.0296(10) 0.0292(11) 0.0324(12) -0.0118(9) -0.0034(9) 0.0027(9)
C27 0.0348(12) 0.0340(12) 0.0281(11) 0.0001(9) -0.0023(9) 0.0106(10)
C28 0.0197(8) 0.0303(10) 0.0150(8) 0.0016(7) 0.0028(7) 0.0034(7)
C29 0.0378(12) 0.0320(11) 0.0212(10) 0.0058(8) 0.0046(8) 0.0092(9)
C30 0.0372(12) 0.0295(11) 0.0289(11) 0.0013(9) -0.0072(9) -0.0084(9)
C31 0.0152(7) 0.0196(8) 0.0171(8) 0.0017(6) 0.0018(6) 0.0039(6)
C32 0.0216(9) 0.0204(9) 0.0193(9) 0.0017(7) 0.0009(7) 0.0052(7)
C33 0.0259(10) 0.0307(11) 0.0202(9) -0.0031(8) -0.0015(7) 0.0101(8)
C34 0.0226(9) 0.0450(13) 0.0160(9) 0.0081(9) 0.0037(7) 0.0162(9)
C35 0.0191(9) 0.0312(11) 0.0255(10) 0.0139(8) 0.0056(7) 0.0074(8)
C36 0.0178(8) 0.0217(9) 0.0221(9) 0.0049(7) 0.0020(7) 0.0044(7)
C37 0.0179(8) 0.0149(8) 0.0162(8) 0.0027(6) 0.0028(6) 0.0021(6)
C38 0.0207(8) 0.0175(8) 0.0190(9) 0.0006(7) 0.0039(7) 0.0036(7)
C39 0.0228(9) 0.0216(9) 0.0171(8) -0.0009(7) 0.0007(7) -0.0025(7)
C40 0.0160(8) 0.0299(10) 0.0201(9) 0.0068(8) 0.0001(7) 0.0007(7)
C41 0.0201(8) 0.0232(9) 0.0182(9) 0.0044(7) 0.0027(7) 0.0075(7)
C42 0.0216(8) 0.0162(8) 0.0149(8) 0.0020(6) 0.0018(6) 0.0025(7)
C43 0.0190(8) 0.0119(8) 0.0205(9) 0.0017(6) 0.0030(7) -0.0005(6)
C44 0.0201(8) 0.0163(8) 0.0221(9) 0.0008(7) 0.0037(7) 0.0014(7)
C45 0.0197(9) 0.0190(9) 0.0319(11) 0.0028(8) 0.0069(7) 0.0051(7)
C46 0.0248(9) 0.0173(9) 0.0328(11) -0.0022(8) 0.0150(8) 0.0019(7)
C47 0.0297(10) 0.0209(9) 0.0198(9) -0.0007(7) 0.0106(8) -0.0017(8)
C48 0.0218(8) 0.0166(8) 0.0212(9) 0.0023(7) 0.0049(7) 0.0013(7)
C49 0.0393(13) 0.0328(12) 0.0402(14) -0.0024(10) 0.0046(10) -0.0060(10)
C50 0.0462(14) 0.0318(12) 0.0299(12) -0.0035(9) 0.0137(10) -0.0059(10)
C51 0.0475(13) 0.0242(10) 0.0263(11) -0.0011(8) 0.0070(10) -0.0037(10)
C52 0.0440(13) 0.0182(10) 0.0355(12) -0.0040(8) 0.0146(10) -0.0069(9)
C53 0.0599(16) 0.0231(11) 0.0282(11) -0.0062(9) 0.0156(11) -0.0093(11)
C54 0.0569(16) 0.0312(12) 0.0292(12) -0.0034(9) -0.0001(11) -0.0101(11)
C55 0.0515(16) 0.0305(13) 0.0606(18) 0.0012(12) 0.0213(14) 0.0014(12)

loop_
_atom_type_symbol
_atom_type_description
_atom_type_scat_dispersion_real
_atom_type_scat_dispersion_imag
_atom_type_scat_source
C C 0.0033 0.0016 'International Tables Vol C Tables 4.2.6.8 and 6.1.1.4'
H H 0.0000 0.0000 'International Tables Vol C Tables 4.2.6.8 and 6.1.1.4'
B B 0.0013 0.0007 'International Tables Vol C Tables 4.2.6.8 and 6.1.1.4'
F F 0.0171 0.0103 'International Tables Vol C Tables 4.2.6.8 and 6.1.1.4'
Tl Tl -2.8358 9.6688 'International Tables Vol C Tables 4.2.6.8 and 6.1.1.4'

loop_
_geom_angle_atom_site_label_1
_geom_angle_atom_site_label_2
_geom_angle_atom_site_label_3
_geom_angle
C1 Tl1 B1 173.58(7)
C1 Tl1 F1 99.99(5)
B1 Tl1 F1 76.02(6)
C32 F1 Tl1 107.99(10)
C43 B1 C37 116.44(15)
C43 B1 C31 116.24(15)
C37 B1 C31 108.35(14)
C43 B1 Tl1 100.85(11)
C37 B1 Tl1 106.81(11)
C31 B1 Tl1 107.06(12)
C2 C1 C6 121.47(16)
C2 C1 Tl1 117.03(12)
C6 C1 Tl1 121.47(12)
C3 C2 C1 118.84(16)
C3 C2 C7 121.71(15)
C1 C2 C7 119.40(15)
C4 C3 C2 119.98(16)
C4 C3 H3A 120.0
C2 C3 H3A 120.0
C3 C4 C5 120.80(17)
C3 C4 H4A 119.6
C5 C4 H4A 119.6
C6 C5 C4 120.23(16)
C6 C5 H5A 119.9
C4 C5 H5A 119.9
C5 C6 C1 118.67(15)
C5 C6 C19 121.01(15)
C1 C6 C19 120.28(15)
C8 C7 C12 121.05(17)
C8 C7 C2 120.29(16)
C12 C7 C2 118.66(16)
C9 C8 C7 118.31(18)
C9 C8 C13 120.04(18)
C7 C8 C13 121.56(16)
C10 C9 C8 121.3(2)
C10 C9 H9A 119.3
C8 C9 H9A 119.3
C9 C10 C11 120.30(19)
C9 C10 H10A 119.9
C11 C10 H10A 119.9
C10 C11 C12 120.98(19)
C10 C11 H11A 119.5
C12 C11 H11A 119.5
C11 C12 C7 118.05(18)
C11 C12 C16 120.13(18)
C7 C12 C16 121.80(17)
C8 C13 C14 112.63(19)
C8 C13 C15 110.26(16)
C14 C13 C15 110.10(18)
C8 C13 H13A 107.9
C14 C13 H13A 107.9
C15 C13 H13A 107.9
C13 C14 H14A 109.5
C13 C14 H14B 109.5
H14A C14 H14B 109.5
C13 C14 H14C 109.5
H14A C14 H14C 109.5
H14B C14 H14C 109.5
C13 C15 H15A 109.5
C13 C15 H15B 109.5
H15A C15 H15B 109.5
C13 C15 H15C 109.5
H15A C15 H15C 109.5
H15B C15 H15C 109.5
C12 C16 C18 111.08(16)
C12 C16 C17 112.72(19)
C18 C16 C17 110.12(17)
C12 C16 H16A 107.6
C18 C16 H16A 107.6
C17 C16 H16A 107.6
C16 C17 H17A 109.5
C16 C17 H17B 109.5
H17A C17 H17B 109.5
C16 C17 H17C 109.5
H17A C17 H17C 109.5
H17B C17 H17C 109.5
C16 C18 H18A 109.5
C16 C18 H18B 109.5
H18A C18 H18B 109.5
C16 C18 H18C 109.5
H18A C18 H18C 109.5
H18B C18 H18C 109.5
C24 C19 C20 120.83(15)
C24 C19 C6 120.21(15)
C20 C19 C6 118.96(15)
C21 C20 C19 118.42(17)
C21 C20 C25 119.29(17)
C19 C20 C25 122.28(16)
C22 C21 C20 121.16(18)
C22 C21 H21A 119.4
C20 C21 H21A 119.4
C21 C22 C23 120.02(18)
C21 C22 H22A 120.0
C23 C22 H22A 120.0
C22 C23 C24 120.95(18)
C22 C23 H23A 119.5
C24 C23 H23A 119.5
C23 C24 C19 118.59(17)
C23 C24 C28 119.63(17)
C19 C24 C28 121.78(15)
C26 C25 C20 111.64(17)
C26 C25 C27 110.19(17)
C20 C25 C27 111.35(16)
C26 C25 H25A 107.8
C20 C25 H25A 107.8
C27 C25 H25A 107.8
C25 C26 H26A 109.5
C25 C26 H26B 109.5
H26A C26 H26B 109.5
C25 C26 H26C 109.5
H26A C26 H26C 109.5
H26B C26 H26C 109.5
C25 C27 H27A 109.5
C25 C27 H27B 109.5
H27A C27 H27B 109.5
C25 C27 H27C 109.5
H27A C27 H27C 109.5
H27B C27 H27C 109.5
C30 C28 C24 111.70(17)
C30 C28 C29 109.24(17)
C24 C28 C29 111.94(17)
C30 C28 H28A 107.9
C24 C28 H28A 107.9
C29 C28 H28A 107.9
C28 C29 H29A 109.5
C28 C29 H29B 109.5
H29A C29 H29B 109.5
C28 C29 H29C 109.5
H29A C29 H29C 109.5
H29B C29 H29C 109.5
C28 C30 H30A 109.5
C28 C30 H30B 109.5
H30A C30 H30B 109.5
C28 C30 H30C 109.5
H30A C30 H30C 109.5
H30B C30 H30C 109.5
C32 C31 C36 113.54(17)
C32 C31 B1 128.02(17)
C36 C31 B1 118.42(17)
F1 C32 C33 115.12(18)
F1 C32 C31 120.15(17)
C33 C32 C31 124.73(19)
F2 C33 C34 120.06(19)
F2 C33 C32 120.9(2)
C34 C33 C32 119.1(2)
F3 C34 C35 120.2(2)
F3 C34 C33 120.7(2)
C35 C34 C33 119.10(18)
F4 C35 C34 119.54(19)
F4 C35 C36 120.6(2)
C34 C35 C36 119.85(19)
F5 C36 C35 117.31(18)
F5 C36 C31 118.98(17)
C35 C36 C31 123.70(19)
C42 C37 C38 113.80(16)
C42 C37 B1 120.83(16)
C38 C37 B1 125.12(16)
F6 C38 C39 115.95(17)
F6 C38 C37 120.39(16)
C39 C38 C37 123.63(17)
F7 C39 C38 120.42(17)
F7 C39 C40 119.79(17)
C38 C39 C40 119.79(18)
F8 C40 C41 120.38(18)
F8 C40 C39 120.34(19)
C41 C40 C39 119.27(17)
F9 C41 C40 120.03(17)
F9 C41 C42 120.90(18)
C40 C41 C42 119.04(17)
F10 C42 C41 115.85(16)
F10 C42 C37 119.70(16)
C41 C42 C37 124.44(18)
C48 C43 C44 113.97(17)
C48 C43 B1 120.81(16)
C44 C43 B1 125.20(17)
F11 C44 C45 116.03(17)
F11 C44 C43 120.90(16)
C45 C44 C43 123.06(18)
F12 C45 C44 120.14(19)
F12 C45 C46 119.79(17)
C44 C45 C46 120.04(18)
F13 C46 C45 120.39(19)
F13 C46 C47 120.13(19)
C45 C46 C47 119.45(17)
F14 C47 C46 120.27(17)
F14 C47 C48 121.23(19)
C46 C47 C48 118.49(19)
F15 C48 C47 116.25(17)
F15 C48 C43 118.79(16)
C47 C48 C43 124.94(18)
C50 C49 C54 119.3(3)
C50 C49 H49A 120.3
C54 C49 H49A 120.3
C49 C50 C51 120.4(2)
C49 C50 H50A 119.8
C51 C50 H50A 119.8
C50 C51 C52 121.1(2)
C50 C51 H51A 119.4
C52 C51 H51A 119.4
C51 C52 C53 117.9(2)
C51 C52 C55 121.2(2)
C53 C52 C55 120.9(2)
C54 C53 C52 121.1(2)
C54 C53 H53A 119.5
C52 C53 H53A 119.5
C53 C54 C49 120.2(2)
C53 C54 H54A 119.9
C49 C54 H54A 119.9
C52 C55 H55A 109.5
C52 C55 H55B 109.5
H55A C55 H55B 109.5
C52 C55 H55C 109.5
H55A C55 H55C 109.5
H55B C55 H55C 109.5

loop_
_geom_bond_atom_site_label_1
_geom_bond_atom_site_label_2
_geom_bond_distance
Tl1 C1 2.1647(17)
Tl1 B1 2.311(2)
Tl1 F1 2.6689(13)
F1 C32 1.370(2)
F2 C33 1.340(2)
F3 C34 1.340(2)
F4 C35 1.346(2)
F5 C36 1.347(2)
F6 C38 1.345(2)
F7 C39 1.343(2)
F8 C40 1.339(2)
F9 C41 1.340(2)
F10 C42 1.378(2)
F11 C44 1.353(2)
F12 C45 1.341(2)
F13 C46 1.339(2)
F14 C47 1.342(2)
F15 C48 1.365(2)
B1 C43 1.621(3)
B1 C37 1.626(3)
B1 C31 1.630(3)
C1 C2 1.402(2)
C1 C6 1.399(2)
C2 C3 1.395(3)
C2 C7 1.496(2)
C3 C4 1.390(3)
C3 H3A 0.9500
C4 C5 1.392(2)
C4 H4A 0.9500
C5 C6 1.394(2)
C5 H5A 0.9500
C6 C19 1.502(2)
C7 C8 1.411(3)
C7 C12 1.413(3)
C8 C9 1.394(3)
C8 C13 1.523(3)
C9 C10 1.380(3)
C9 H9A 0.9500
C10 C11 1.381(3)
C10 H10A 0.9500
C11 C12 1.405(3)
C11 H11A 0.9500
C12 C16 1.514(3)
C13 C14 1.533(3)
C13 C15 1.530(3)
C13 H13A 1.0000
C14 H14A 0.9800
C14 H14B 0.9800
C14 H14C 0.9800
C15 H15A 0.9800
C15 H15B 0.9800
C15 H15C 0.9800
C16 C18 1.529(3)
C16 C17 1.532(3)
C16 H16A 1.0000
C17 H17A 0.9800
C17 H17B 0.9800
C17 H17C 0.9800
C18 H18A 0.9800
C18 H18B 0.9800
C18 H18C 0.9800
C19 C24 1.410(2)
C19 C20 1.410(2)
C20 C21 1.396(3)
C20 C25 1.526(3)
C21 C22 1.385(3)
C21 H21A 0.9500
C22 C23 1.386(3)
C22 H22A 0.9500
C23 C24 1.397(2)
C23 H23A 0.9500
C24 C28 1.522(3)
C25 C26 1.527(3)
C25 C27 1.530(3)
C25 H25A 1.0000
C26 H26A 0.9800
C26 H26B 0.9800
C26 H26C 0.9800
C27 H27A 0.9800
C27 H27B 0.9800
C27 H27C 0.9800
C28 C30 1.514(3)
C28 C29 1.537(3)
C28 H28A 1.0000
C29 H29A 0.9800
C29 H29B 0.9800
C29 H29C 0.9800
C30 H30A 0.9800
C30 H30B 0.9800
C30 H30C 0.9800
C31 C32 1.385(3)
C31 C36 1.393(3)
C32 C33 1.382(3)
C33 C34 1.374(3)
C34 C35 1.377(3)
C35 C36 1.381(3)
C37 C42 1.391(2)
C37 C38 1.394(3)
C38 C39 1.382(3)
C39 C40 1.381(3)
C40 C41 1.375(3)
C41 C42 1.386(3)
C43 C48 1.384(3)
C43 C44 1.394(3)
C44 C45 1.386(3)
C45 C46 1.374(3)
C46 C47 1.379(3)
C47 C48 1.383(3)
C49 C50 1.379(4)
C49 C54 1.391(4)
C49 H49A 0.9500
C50 C51 1.387(4)
C50 H50A 0.9500
C51 C52 1.388(3)
C51 H51A 0.9500
C52 C53 1.399(4)
C52 C55 1.503(4)
C53 C54 1.378(4)
C53 H53A 0.9500
C54 H54A 0.9500
C55 H55A 0.9800
C55 H55B 0.9800
C55 H55C 0.9800
